data_4327426
loop_
_publ_author_name
'Tara J. Burchell'
'Dana J. Eisler'
'Richard J. Puddephatt'

_publ_section_title
;
 Self-Assembly Using Dynamic Coordination Chemistry and Hydrogen Bonding:
 Mercury(II) Macrocycles, Polymers and Sheets
;
_journal_name_full 'Inorganic Chemistry'
_journal_page_first 5550
_journal_page_last 5557
_journal_paper_doi 10.1021/ic049500+
_journal_volume 43
_journal_year 2004
_chemical_formula_sum 'C50 H44 F12 Hg2 N8 O14'
_chemical_formula_weight 1610.11
_chemical_name_systematic
; 
 ? 
;
_space_group_IT_number 14
_symmetry_cell_setting monoclinic
_symmetry_space_group_name_Hall '-P 2ybc'
_symmetry_space_group_name_H-M 'P 1 21/c 1'
_atom_sites_solution_hydrogens geom
_atom_sites_solution_primary Patterson
_atom_sites_solution_secondary difmap
_audit_creation_method SHELXL-97
_cell_angle_alpha 90.00
_cell_angle_beta 110.784(2)
_cell_angle_gamma 90.00
_cell_formula_units_Z 2
_cell_length_a 15.8158(8)
_cell_length_b 12.3788(7)
_cell_length_c 14.9806(10)
_cell_measurement_temperature 150(2)
_cell_volume 2742.1(3)
_computing_cell_refinement 'Nonius DENZO'
_computing_data_collection 'Nonius COLLECT'
_computing_data_reduction 'Nonius DENZO'
_computing_molecular_graphics 'Bruker SHELXTL'
_computing_publication_material 'Bruker SHELXTL'
_computing_structure_refinement 'SHELXL-97 (Sheldrick, 1997)'
_computing_structure_solution 'SHELXS-97 (Sheldrick, 1990)'
_diffrn_ambient_temperature 150(2)
_diffrn_measured_fraction_theta_full 0.992
_diffrn_measured_fraction_theta_max 0.992
_diffrn_measurement_device_type 'Nonius Kappa CCD'
_diffrn_measurement_method 'phi\omega scans'
_diffrn_radiation_monochromator graphite
_diffrn_radiation_source 'fine-focus sealed tube'
_diffrn_radiation_type MoK\a
_diffrn_radiation_wavelength 0.71073
_diffrn_reflns_av_R_equivalents 0.130
_diffrn_reflns_av_sigmaI/netI 0.1585
_diffrn_reflns_limit_h_max 20
_diffrn_reflns_limit_h_min -20
_diffrn_reflns_limit_k_max 15
_diffrn_reflns_limit_k_min -16
_diffrn_reflns_limit_l_max 19
_diffrn_reflns_limit_l_min -19
_diffrn_reflns_number 26501
_diffrn_reflns_theta_full 27.36
_diffrn_reflns_theta_max 27.36
_diffrn_reflns_theta_min 2.74
_exptl_absorpt_coefficient_mu 5.706
_exptl_absorpt_correction_T_max 0.7258
_exptl_absorpt_correction_T_min 0.5992
_exptl_absorpt_correction_type integration
_exptl_crystal_colour colourless
_exptl_crystal_density_diffrn 1.950
_exptl_crystal_description block
_exptl_crystal_F_000 1560
_exptl_crystal_size_max 0.10
_exptl_crystal_size_mid 0.10
_exptl_crystal_size_min 0.06
_refine_diff_density_max 1.571
_refine_diff_density_min -0.806
_refine_diff_density_rms 0.164
_refine_ls_extinction_method none
_refine_ls_goodness_of_fit_ref 0.975
_refine_ls_hydrogen_treatment mixed
_refine_ls_matrix_type full
_refine_ls_number_parameters 388
_refine_ls_number_reflns 6142
_refine_ls_number_restraints 0
_refine_ls_restrained_S_all 0.975
_refine_ls_R_factor_all 0.1408
_refine_ls_R_factor_gt 0.0569
_refine_ls_shift/su_max 0.001
_refine_ls_shift/su_mean 0.000
_refine_ls_structure_factor_coef Fsqd
_refine_ls_weighting_details 'calc w=1/[\s^2^(Fo^2^)+(0.0229P)^2^+0.0000P] where P=(Fo^2^+2Fc^2^)/3'
_refine_ls_weighting_scheme calc
_refine_ls_wR_factor_gt 0.0871
_refine_ls_wR_factor_ref 0.1047
_reflns_number_gt 3279
_reflns_number_total 6142
_reflns_threshold_expression >2sigma(I)
_cod_data_source_file ic0495002Bsi20040416_110705_5.cif
_cod_data_source_block 5d
_cod_database_code 4327426

loop_
_symmetry_equiv_pos_as_xyz
'x, y, z'
'-x, y+1/2, -z+1/2'
'-x, -y, -z'
'x, -y-1/2, z-1/2'

loop_
_atom_site_label
_atom_site_type_symbol
_atom_site_fract_x
_atom_site_fract_y
_atom_site_fract_z
_atom_site_U_iso_or_equiv
_atom_site_adp_type
_atom_site_occupancy
_atom_site_symmetry_multiplicity
_atom_site_calc_flag
_atom_site_refinement_flags
Hg1 Hg 0.60432(2) 0.54279(3) 0.64827(2) 0.03812(13) Uani 1 1 d .
N1 N 0.4944(4) 0.5054(5) 0.6978(5) 0.0334(18) Uani 1 1 d .
C1 C 0.4142(5) 0.5575(7) 0.6709(6) 0.039(2) Uani 1 1 d .
H1A H 0.4032 0.6135 0.6247 0.047 Uiso 1 1 calc R
C2 C 0.3480(5) 0.5336(7) 0.7066(6) 0.035(2) Uani 1 1 d .
H2A H 0.2935 0.5742 0.6878 0.042 Uiso 1 1 calc R
C3 C 0.3616(4) 0.4499(7) 0.7703(6) 0.0289(19) Uani 1 1 d .
C4 C 0.4436(5) 0.3945(7) 0.7983(6) 0.041(2) Uani 1 1 d .
H4A H 0.4545 0.3355 0.8415 0.050 Uiso 1 1 calc R
C5 C 0.5078(5) 0.4263(7) 0.7628(7) 0.045(3) Uani 1 1 d .
H5A H 0.5648 0.3909 0.7850 0.054 Uiso 1 1 calc R
C6 C 0.2913(5) 0.4116(7) 0.8104(6) 0.040(2) Uani 1 1 d .
H6A H 0.2665 0.3422 0.7793 0.048 Uiso 1 1 calc R
H6B H 0.3224 0.3967 0.8793 0.048 Uiso 1 1 calc R
N2 N 0.2164(4) 0.4830(5) 0.8003(5) 0.0385(19) Uani 1 1 d .
H2B H 0.2185 0.5266 0.8475 0.046 Uiso 1 1 calc R
C7 C 0.1441(5) 0.4834(7) 0.7203(7) 0.036(2) Uani 1 1 d .
O1 O 0.1402(3) 0.4354(4) 0.6467(4) 0.0430(16) Uani 1 1 d .
C8 C 0.0636(5) 0.5491(7) 0.7237(6) 0.035(2) Uani 1 1 d .
C9 C 0.0240(5) 0.5227(7) 0.7888(6) 0.039(2) Uani 1 1 d .
H9A H 0.0508 0.4697 0.8363 0.047 Uiso 1 1 calc R
C10 C -0.0547(5) 0.5734(7) 0.7853(7) 0.044(2) Uani 1 1 d .
H10A H -0.0826 0.5538 0.8297 0.053 Uiso 1 1 calc R
C11 C -0.0923(5) 0.6498(8) 0.7203(7) 0.045(2) Uani 1 1 d .
H11A H -0.1452 0.6861 0.7206 0.054 Uiso 1 1 calc R
C12 C -0.0542(5) 0.6769(7) 0.6515(7) 0.047(3) Uani 1 1 d .
H12A H -0.0822 0.7299 0.6044 0.057 Uiso 1 1 calc R
C13 C 0.0247(5) 0.6260(7) 0.6522(6) 0.037(2) Uani 1 1 d .
C14 C 0.0735(5) 0.6618(6) 0.5876(6) 0.033(2) Uani 1 1 d .
O2 O 0.1507(3) 0.6989(4) 0.6224(4) 0.0393(15) Uani 1 1 d .
N3 N 0.0300(4) 0.6526(5) 0.4947(5) 0.0385(18) Uani 1 1 d .
H3A H -0.0219 0.6177 0.4743 0.046 Uiso 1 1 calc R
C15 C 0.0644(5) 0.6979(7) 0.4252(6) 0.041(2) Uani 1 1 d .
H15A H 0.0884 0.7709 0.4472 0.049 Uiso 1 1 calc R
H15B H 0.0131 0.7068 0.3642 0.049 Uiso 1 1 calc R
C16 C 0.1373(5) 0.6344(6) 0.4055(6) 0.0297(19) Uani 1 1 d .
C17 C 0.1629(5) 0.6636(6) 0.3304(6) 0.035(2) Uani 1 1 d .
H17A H 0.1321 0.7209 0.2897 0.042 Uiso 1 1 calc R
C18 C 0.2321(5) 0.6114(7) 0.3131(6) 0.038(2) Uani 1 1 d .
H18A H 0.2485 0.6332 0.2607 0.046 Uiso 1 1 calc R
C19 C 0.2511(5) 0.4978(7) 0.4414(6) 0.039(2) Uani 1 1 d .
H19A H 0.2810 0.4384 0.4799 0.047 Uiso 1 1 calc R
C20 C 0.1812(5) 0.5493(7) 0.4614(6) 0.035(2) Uani 1 1 d .
H20A H 0.1643 0.5257 0.5130 0.042 Uiso 1 1 calc R
N4 N 0.2774(4) 0.5294(6) 0.3697(5) 0.0361(17) Uani 1 1 d .
C50 C 0.5251(6) 0.6916(7) 0.4926(7) 0.043(2) Uani 1 1 d .
C51 C 0.4991(6) 0.7831(8) 0.4155(8) 0.053(3) Uani 1 1 d .
O50 O 0.6034(4) 0.6910(5) 0.5464(5) 0.0574(19) Uani 1 1 d .
O51 O 0.4634(4) 0.6290(5) 0.4905(4) 0.0552(18) Uani 1 1 d .
F1 F 0.4965(4) 0.8768(5) 0.4569(5) 0.087(2) Uani 1 1 d .
F2 F 0.4176(3) 0.7681(5) 0.3484(4) 0.0753(18) Uani 1 1 d .
F3 F 0.5569(4) 0.7901(5) 0.3718(4) 0.083(2) Uani 1 1 d .
C60 C 0.7218(5) 0.6153(8) 0.8446(6) 0.038(2) Uani 1 1 d .
C61 C 0.7790(7) 0.6815(9) 0.9310(8) 0.054(3) Uani 1 1 d .
O60 O 0.6891(4) 0.6693(4) 0.7679(5) 0.0459(16) Uani 1 1 d .
O61 O 0.7138(4) 0.5177(5) 0.8541(4) 0.0455(16) Uani 1 1 d .
F4 F 0.8625(3) 0.6850(5) 0.9353(4) 0.085(2) Uani 1 1 d .
F5 F 0.7516(4) 0.7831(5) 0.9279(4) 0.0718(17) Uani 1 1 d .
F6 F 0.7758(4) 0.6425(5) 1.0120(4) 0.0724(17) Uani 1 1 d .
C70 C 0.6956(6) 1.1820(8) 0.4863(7) 0.063(3) Uani 1 1 d .
H70A H 0.6918 1.2285 0.5377 0.094 Uiso 1 1 calc R
H70B H 0.6364 1.1490 0.4528 0.094 Uiso 1 1 calc R
H70C H 0.7136 1.2253 0.4413 0.094 Uiso 1 1 calc R
O70 O 0.7602(4) 1.1003(5) 0.5254(4) 0.0541(17) Uani 1 1 d .
H71 H 0.7447 1.0440 0.4922 0.081 Uiso 1 1 calc R

loop_
_atom_site_aniso_label
_atom_site_aniso_U_11
_atom_site_aniso_U_22
_atom_site_aniso_U_33
_atom_site_aniso_U_23
_atom_site_aniso_U_13
_atom_site_aniso_U_12
Hg1 0.03164(18) 0.0476(2) 0.0406(2) -0.0003(2) 0.01956(14) -0.0021(2)
N1 0.022(3) 0.051(5) 0.033(5) -0.005(4) 0.016(3) -0.007(3)
C1 0.027(4) 0.053(6) 0.039(6) 0.006(5) 0.012(4) 0.004(4)
C2 0.028(4) 0.047(6) 0.031(5) -0.008(5) 0.013(4) 0.000(4)
C3 0.018(4) 0.039(5) 0.029(5) -0.001(4) 0.008(3) 0.001(4)
C4 0.036(5) 0.049(6) 0.043(6) 0.009(5) 0.018(4) -0.002(5)
C5 0.034(5) 0.047(6) 0.059(7) 0.014(5) 0.022(5) 0.002(4)
C6 0.031(4) 0.058(6) 0.038(6) 0.013(5) 0.022(4) 0.015(4)
N2 0.029(4) 0.047(5) 0.044(5) -0.003(4) 0.019(4) 0.001(3)
C7 0.036(5) 0.038(6) 0.035(6) 0.009(4) 0.016(4) -0.004(4)
O1 0.033(3) 0.059(4) 0.043(4) -0.010(3) 0.021(3) -0.004(3)
C8 0.026(4) 0.041(5) 0.044(6) -0.011(5) 0.018(4) -0.008(4)
C9 0.033(5) 0.042(6) 0.047(6) 0.007(5) 0.019(4) 0.002(4)
C10 0.028(5) 0.059(7) 0.051(7) -0.006(5) 0.022(4) -0.004(5)
C11 0.017(4) 0.068(7) 0.050(7) -0.015(6) 0.013(4) 0.006(5)
C12 0.039(5) 0.047(6) 0.050(7) 0.000(5) 0.009(5) 0.004(5)
C13 0.033(5) 0.042(6) 0.041(6) 0.003(5) 0.019(4) 0.006(4)
C14 0.038(5) 0.039(5) 0.024(6) -0.001(4) 0.013(4) 0.002(4)
O2 0.029(3) 0.054(4) 0.038(4) -0.008(3) 0.015(3) -0.005(3)
N3 0.027(4) 0.051(5) 0.041(5) -0.003(4) 0.015(4) -0.001(3)
C15 0.037(5) 0.055(6) 0.031(6) 0.004(5) 0.013(4) 0.016(4)
C16 0.033(4) 0.030(5) 0.021(5) -0.001(4) 0.004(4) 0.005(4)
C17 0.035(5) 0.037(5) 0.033(6) 0.015(4) 0.011(4) 0.012(4)
C18 0.035(5) 0.047(6) 0.040(6) 0.005(5) 0.020(4) -0.002(4)
C19 0.038(5) 0.037(5) 0.043(7) 0.005(4) 0.016(4) 0.003(4)
C20 0.037(4) 0.045(5) 0.034(5) -0.004(5) 0.024(4) -0.003(5)
N4 0.030(3) 0.045(5) 0.041(5) -0.004(4) 0.024(3) 0.001(4)
C50 0.041(6) 0.049(6) 0.049(7) -0.002(5) 0.027(5) 0.008(5)
C51 0.046(6) 0.064(8) 0.057(8) 0.013(6) 0.027(6) -0.014(6)
O50 0.043(4) 0.070(5) 0.054(5) 0.010(4) 0.010(3) -0.002(3)
O51 0.054(4) 0.061(4) 0.055(5) 0.005(4) 0.024(3) -0.007(4)
F1 0.139(6) 0.045(4) 0.081(5) 0.006(4) 0.042(4) 0.008(4)
F2 0.058(4) 0.091(5) 0.062(5) 0.020(3) 0.004(3) 0.001(3)
F3 0.067(4) 0.118(5) 0.073(5) 0.042(4) 0.036(3) -0.002(4)
C60 0.023(4) 0.057(7) 0.034(6) -0.006(6) 0.011(4) 0.001(5)
C61 0.066(7) 0.059(7) 0.044(7) 0.000(6) 0.028(6) -0.001(6)
O60 0.055(4) 0.041(4) 0.044(5) -0.005(3) 0.021(3) -0.007(3)
O61 0.054(4) 0.045(4) 0.039(4) -0.002(3) 0.018(3) -0.007(3)
F4 0.042(3) 0.136(6) 0.086(5) -0.064(4) 0.033(3) -0.033(3)
F5 0.098(4) 0.056(4) 0.068(5) -0.012(3) 0.037(4) -0.007(3)
F6 0.108(4) 0.072(4) 0.040(4) -0.013(3) 0.029(3) -0.039(3)
C70 0.043(6) 0.066(7) 0.073(9) -0.008(6) 0.012(5) 0.006(5)
O70 0.066(4) 0.045(4) 0.053(5) 0.005(3) 0.022(3) 0.003(3)

loop_
_atom_type_symbol
_atom_type_description
_atom_type_scat_dispersion_real
_atom_type_scat_dispersion_imag
_atom_type_scat_source
C C 0.0033 0.0016 'International Tables Vol C Tables 4.2.6.8 and 6.1.1.4'
H H 0.0000 0.0000 'International Tables Vol C Tables 4.2.6.8 and 6.1.1.4'
N N 0.0061 0.0033 'International Tables Vol C Tables 4.2.6.8 and 6.1.1.4'
O O 0.0106 0.0060 'International Tables Vol C Tables 4.2.6.8 and 6.1.1.4'
F F 0.0171 0.0103 'International Tables Vol C Tables 4.2.6.8 and 6.1.1.4'
Hg Hg -2.3894 9.2266 'International Tables Vol C Tables 4.2.6.8 and 6.1.1.4'

loop_
_geom_angle_atom_site_label_1
_geom_angle_atom_site_label_2
_geom_angle_atom_site_label_3
_geom_angle
_geom_angle_site_symmetry_1
_geom_angle_site_symmetry_3
N1 Hg1 N4 141.6(3) . 3_666
N1 Hg1 O50 124.0(2) . .
N4 Hg1 O50 92.7(2) 3_666 .
N1 Hg1 O60 100.8(2) . .
N4 Hg1 O60 94.8(2) 3_666 .
O50 Hg1 O60 81.4(2) . .
C5 N1 C1 117.0(7) . .
C5 N1 Hg1 117.6(5) . .
C1 N1 Hg1 125.4(6) . .
N1 C1 C2 123.3(8) . .
C1 C2 C3 118.8(7) . .
C2 C3 C4 118.8(7) . .
C2 C3 C6 123.7(6) . .
C4 C3 C6 117.5(7) . .
C5 C4 C3 118.9(8) . .
N1 C5 C4 123.1(8) . .
N2 C6 C3 117.3(7) . .
C7 N2 C6 120.5(7) . .
O1 C7 N2 123.9(8) . .
O1 C7 C8 120.5(7) . .
N2 C7 C8 115.6(8) . .
C9 C8 C13 121.1(7) . .
C9 C8 C7 119.6(8) . .
C13 C8 C7 118.8(7) . .
C8 C9 C10 119.9(8) . .
C11 C10 C9 120.8(9) . .
C10 C11 C12 120.4(8) . .
C13 C12 C11 120.1(9) . .
C12 C13 C8 117.6(8) . .
C12 C13 C14 121.7(8) . .
C8 C13 C14 120.3(7) . .
O2 C14 N3 123.0(7) . .
O2 C14 C13 119.7(7) . .
N3 C14 C13 117.3(7) . .
C14 N3 C15 122.4(7) . .
N3 C15 C16 116.6(7) . .
C20 C16 C17 118.0(7) . .
C20 C16 C15 122.5(7) . .
C17 C16 C15 119.4(7) . .
C16 C17 C18 121.2(7) . .
N4 C18 C17 121.0(7) . .
N4 C19 C20 122.1(8) . .
C16 C20 C19 119.2(8) . .
C19 N4 C18 118.4(7) . .
C19 N4 Hg1 120.3(6) . 3_666
C18 N4 Hg1 121.2(5) . 3_666
O50 C50 O51 128.5(9) . .
O50 C50 C51 115.7(8) . .
O51 C50 C51 115.8(8) . .
F3 C51 F1 108.7(8) . .
F3 C51 F2 107.0(9) . .
F1 C51 F2 107.0(8) . .
F3 C51 C50 111.8(8) . .
F1 C51 C50 109.4(8) . .
F2 C51 C50 112.7(8) . .
C50 O50 Hg1 101.7(6) . .
O61 C60 O60 126.7(8) . .
O61 C60 C61 119.0(9) . .
O60 C60 C61 114.3(9) . .
F4 C61 F6 109.6(9) . .
F4 C61 F5 106.5(8) . .
F6 C61 F5 105.0(8) . .
F4 C61 C60 110.3(8) . .
F6 C61 C60 112.1(9) . .
F5 C61 C60 113.0(8) . .
C60 O60 Hg1 105.8(5) . .

loop_
_geom_bond_atom_site_label_1
_geom_bond_atom_site_label_2
_geom_bond_distance
_geom_bond_site_symmetry_2
Hg1 N1 2.168(6) .
Hg1 N4 2.175(6) 3_666
Hg1 O50 2.383(6) .
Hg1 O60 2.400(6) .
N1 C5 1.345(10) .
N1 C1 1.351(9) .
C1 C2 1.367(10) .
C2 C3 1.372(11) .
C3 C4 1.394(10) .
C3 C6 1.516(9) .
C4 C5 1.361(10) .
C6 N2 1.442(9) .
N2 C7 1.331(10) .
C7 O1 1.233(10) .
C7 C8 1.527(10) .
C8 C9 1.374(11) .
C8 C13 1.402(11) .
C9 C10 1.378(10) .
C10 C11 1.336(12) .
C11 C12 1.408(11) .
C12 C13 1.393(10) .
C13 C14 1.503(10) .
C14 O2 1.234(8) .
C14 N3 1.321(10) .
N3 C15 1.449(10) .
C15 C16 1.508(10) .
C16 C20 1.371(10) .
C16 C17 1.372(10) .
C17 C18 1.373(10) .
C18 N4 1.353(10) .
C19 N4 1.341(10) .
C19 C20 1.398(10) .
N4 Hg1 2.175(6) 3_666
C50 O50 1.214(10) .
C50 O51 1.238(9) .
C50 C51 1.565(13) .
C51 F3 1.303(10) .
C51 F1 1.323(11) .
C51 F2 1.336(10) .
C60 O61 1.228(10) .
C60 O60 1.271(10) .
C60 C61 1.528(13) .
C61 F4 1.299(10) .
C61 F6 1.325(10) .
C61 F5 1.326(10) .
C70 O70 1.409(9) .

loop_
_geom_hbond_atom_site_label_D
_geom_hbond_atom_site_label_H
_geom_hbond_atom_site_label_A
_geom_hbond_distance_DH
_geom_hbond_distance_HA
_geom_hbond_distance_DA
_geom_hbond_angle_DHA
_geom_hbond_site_symmetry_A
N2 H2B O70 0.88 2.03 2.893(9) 167.2 2_646
N3 H3A O1 0.88 2.19 2.979(8) 148.3 3_566
O70 H71 O61 0.84 2.09 2.814(8) 143.5 4_575
O70 H71 F6 0.84 2.36 3.027(8) 137.2 4_575
